data_7060691
loop_
_publ_author_name
'Saha, Debajyoti'
'Sepay, Nayim'

_publ_section_title
;
 Fluxional chloro-pyrrole--Pd(ii) complex to cationic \h2-pyrrole--Pd(ii)
 complex: subtlety in structure-directed bonding mode
;
_journal_issue 24
_journal_name_full 'New Journal of Chemistry'
_journal_page_first 10594
_journal_page_last 10598
_journal_paper_doi 10.1039/D1NJ00866H
_journal_volume 45
_journal_year 2021
_chemical_formula_moiety 'C27 H27 Cl N P Pd, C2.5 H3.5'
_chemical_formula_sum 'C29.5 H30.5 Cl N P Pd'
_chemical_formula_weight 571.87
_space_group_crystal_system monoclinic
_space_group_IT_number 15
_space_group_name_Hall '-C 2yc'
_space_group_name_H-M_alt 'C 1 2/c 1'
_atom_sites_solution_hydrogens geom
_atom_sites_solution_primary dual
_audit_creation_date 2021-05-12
_audit_creation_method
;
Olex2 1.3
(compiled 2020.11.12 svn.r5f609507 for OlexSys, GUI svn.r6272)
;
_audit_update_record
;
2021-05-12 deposited with the CCDC.	2021-05-18 downloaded from the CCDC.
;
_cell_angle_alpha 90
_cell_angle_beta 110.1600(10)
_cell_angle_gamma 90
_cell_formula_units_Z 8
_cell_length_a 25.378(3)
_cell_length_b 10.2854(12)
_cell_length_c 21.374(3)
_cell_measurement_reflns_used 5749
_cell_measurement_temperature 293(2)
_cell_measurement_theta_max 24.26
_cell_measurement_theta_min 2.51
_cell_volume 5237.3(11)
_computing_cell_refinement 'SAINT V8.18C (?, 2016)'
_computing_data_collection 'Bruker APEX2'
_computing_data_reduction 'SAINT V8.18C (?, 2016)'
_computing_molecular_graphics 'Olex2 1.3 (Dolomanov et al., 2009)'
_computing_publication_material 'Olex2 1.3 (Dolomanov et al., 2009)'
_computing_structure_refinement 'XL  (Sheldrick, 2008)'
_computing_structure_solution 'SHELXT 2014/5 (Sheldrick, 2014)'
_diffrn_ambient_temperature 293.15
_diffrn_measured_fraction_theta_full 0.998
_diffrn_measured_fraction_theta_max 0.907
_diffrn_measurement_device_type 'Bruker APEX-II CCD'
_diffrn_measurement_method '\f and \w scans'
_diffrn_radiation_monochromator graphite
_diffrn_radiation_type MoK\a
_diffrn_radiation_wavelength 0.71073
_diffrn_reflns_av_R_equivalents 0.0418
_diffrn_reflns_av_unetI/netI 0.0399
_diffrn_reflns_Laue_measured_fraction_full 0.998
_diffrn_reflns_Laue_measured_fraction_max 0.907
_diffrn_reflns_limit_h_max 32
_diffrn_reflns_limit_h_min -32
_diffrn_reflns_limit_k_max 11
_diffrn_reflns_limit_k_min -12
_diffrn_reflns_limit_l_max 26
_diffrn_reflns_limit_l_min -27
_diffrn_reflns_number 20251
_diffrn_reflns_point_group_measured_fraction_full 0.998
_diffrn_reflns_point_group_measured_fraction_max 0.907
_diffrn_reflns_theta_full 25.242
_diffrn_reflns_theta_max 27.416
_diffrn_reflns_theta_min 1.710
_diffrn_source_current 30.0
_diffrn_source_power 1.35
_diffrn_source_voltage 45.0
_diffrn_standards_number 0
_exptl_absorpt_coefficient_mu 0.890
_exptl_absorpt_correction_T_max 0.7455
_exptl_absorpt_correction_T_min 0.6392
_exptl_crystal_colour 'clear dark blue'
_exptl_crystal_colour_lustre clear
_exptl_crystal_colour_modifier dark
_exptl_crystal_colour_primary blue
_exptl_crystal_density_diffrn 1.451
_exptl_crystal_density_method 'not measured'
_exptl_crystal_description block
_exptl_crystal_F_000 2340
_exptl_crystal_size_max 0.28
_exptl_crystal_size_mid 0.2
_exptl_crystal_size_min 0.14
_refine_diff_density_max 0.426
_refine_diff_density_min -0.570
_refine_diff_density_rms 0.074
_refine_ls_extinction_method none
_refine_ls_goodness_of_fit_ref 1.027
_refine_ls_hydrogen_treatment constr
_refine_ls_matrix_type full
_refine_ls_number_parameters 335
_refine_ls_number_reflns 5421
_refine_ls_number_restraints 6
_refine_ls_restrained_S_all 1.027
_refine_ls_R_factor_all 0.0531
_refine_ls_R_factor_gt 0.0358
_refine_ls_shift/su_max 0.001
_refine_ls_shift/su_mean 0.000
_refine_ls_structure_factor_coef Fsqd
_refine_ls_weighting_details 'w=1/[\s^2^(Fo^2^)+(0.0484P)^2^+4.0107P] where P=(Fo^2^+2Fc^2^)/3'
_refine_ls_weighting_scheme calc
_refine_ls_wR_factor_gt 0.0862
_refine_ls_wR_factor_ref 0.0960
_reflns_Friedel_coverage 0.000
_reflns_number_gt 4213
_reflns_number_total 5421
_reflns_threshold_expression 'I > 2\s(I)'
_cod_data_source_file d1nj00866h2.cif
_cod_data_source_block ds010214r2_0m
_cod_depositor_comments 'Adding full bibliography for 7060691--7060692.cif.'
_cod_original_formula_sum 'C29.50 H30.50 Cl N P Pd'
_cod_database_code 7060691
_shelx_shelxl_version_number 2016/6
_shelx_space_group_comment
;
The symmetry employed for this shelxl refinement is uniquely defined
by the following loop, which should always be used as a source of
symmetry information in preference to the above space-group names.
They are only intended as comments.
;
_shelx_estimated_absorpt_t_max 0.886
_shelx_estimated_absorpt_t_min 0.789
_olex2_refinement_description
;
1. Fixed Uiso
 At 1.2 times of:
  All C(H) groups, All C(H,H) groups
 At 1.5 times of:
  All C(H,H,H) groups
2. Restrained distances
 C00Q-C00R \\sim C3-C1
 with sigma of 0.04
 C00Q-C00X \\sim C3-C2
 with sigma of 0.02
 C00R-C00X \\sim C1-C2
 with sigma of 0.02
 Pd01-C00X \\sim Pd01-C2
 with sigma of 0.04
 Pd01-C00Q \\sim Pd01-C3
 with sigma of 0.04
 Pd01-C00R \\sim Pd01-C1
 with sigma of 0.04
3. Others
 Sof(C1)=Sof(H1a)=Sof(H1b)=Sof(C2)=Sof(H2)=Sof(C3)=Sof(H3a)=Sof(H3b)=1-FVAR(1)
 Sof(C00Q)=Sof(H00i)=Sof(H00l)=Sof(C00R)=Sof(H00q)=Sof(H00r)=Sof(C00X)=
 Sof(H00z)=FVAR(1)
 Fixed Sof: H00(0.5) H(0.5) Ha(0.5)
4.a Ternary CH refined with riding coordinates:
 C00X(H00z), C2(H2)
4.b Secondary CH2 refined with riding coordinates:
 C00Q(H00i,H00l), C00R(H00q,H00r), C00Y(H1,Hb), C1(H1a,H1b), C3(H3a,H3b)
4.c Aromatic/amide H refined with riding coordinates:
 C009(H009), C00A(H00A), C00B(H00B), C00C(H00C), C00D(H00D), C00E(H00E),
 C00F(H00F), C00G(H00G), C00H(H00H), C00J(H00J), C00K(H00K), C00M(H00M),
 C00N(H00N), C00O(H00O), C00P(H00P), C00U(H00v)
4.d Idealised Me refined as rotating group:
 C00S(H00,H,Ha), C00T(H00s,H00t,H00u), C00V(H00w,H00x,H00y)
;
_olex2_submission_special_instructions 'No special instructions were received'

loop_
_space_group_symop_operation_xyz
'x, y, z'
'-x, y, -z+1/2'
'x+1/2, y+1/2, z'
'-x+1/2, y+1/2, -z+1/2'
'-x, -y, -z'
'x, -y, z-1/2'
'-x+1/2, -y+1/2, -z'
'x+1/2, -y+1/2, z-1/2'

loop_
_atom_site_label
_atom_site_type_symbol
_atom_site_fract_x
_atom_site_fract_y
_atom_site_fract_z
_atom_site_U_iso_or_equiv
_atom_site_adp_type
_atom_site_occupancy
_atom_site_site_symmetry_order
_atom_site_calc_flag
_atom_site_refinement_flags_posn
_atom_site_refinement_flags_adp
_atom_site_refinement_flags_occupancy
_atom_site_disorder_assembly
_atom_site_disorder_group
Pd01 Pd 0.44859(2) 0.64336(2) 0.42181(2) 0.03817(10) Uani 1 1 d D . . . .
P002 P 0.36626(3) 0.69449(8) 0.44063(4) 0.03262(18) Uani 1 1 d . . . . .
Cl03 Cl 0.42927(4) 0.42866(10) 0.37623(5) 0.0630(3) Uani 1 1 d . . . . .
N004 N 0.35685(12) 0.8802(3) 0.31784(13) 0.0469(7) Uani 1 1 d . . . . .
C005 C 0.30329(12) 0.7384(3) 0.36895(14) 0.0352(6) Uani 1 1 d . . . . .
C006 C 0.34148(12) 0.5617(3) 0.48129(15) 0.0344(6) Uani 1 1 d . . . . .
C007 C 0.36982(12) 0.8262(3) 0.49928(14) 0.0347(7) Uani 1 1 d . . . . .
C008 C 0.30528(13) 0.8266(3) 0.32032(15) 0.0395(7) Uani 1 1 d . . . . .
C009 C 0.33461(13) 0.5774(3) 0.54266(15) 0.0410(7) Uani 1 1 d . . . . .
H009 H 0.340109 0.658848 0.562758 0.049 Uiso 1 1 calc R U . . .
C00A C 0.41881(15) 0.8422(3) 0.55434(16) 0.0471(8) Uani 1 1 d . . . . .
H00A H 0.450144 0.791268 0.558598 0.057 Uiso 1 1 calc R U . . .
C00B C 0.32376(13) 0.9023(3) 0.49514(15) 0.0391(7) Uani 1 1 d . . . . .
H00B H 0.290706 0.891920 0.459007 0.047 Uiso 1 1 calc R U . . .
C00C C 0.33243(13) 0.4388(3) 0.45239(17) 0.0437(8) Uani 1 1 d . . . . .
H00C H 0.335934 0.426139 0.410922 0.052 Uiso 1 1 calc R U . . .
C00D C 0.25087(14) 0.6892(4) 0.36460(17) 0.0476(8) Uani 1 1 d . . . . .
H00D H 0.248740 0.629250 0.396226 0.057 Uiso 1 1 calc R U . . .
C00E C 0.31973(14) 0.4736(3) 0.57423(16) 0.0481(8) Uani 1 1 d . . . . .
H00E H 0.314793 0.486068 0.614952 0.058 Uiso 1 1 calc R U . . .
C00F C 0.31226(15) 0.3529(3) 0.54586(19) 0.0512(9) Uani 1 1 d . . . . .
H00F H 0.303169 0.282846 0.567735 0.061 Uiso 1 1 calc R U . . .
C00G C 0.32573(15) 0.9930(3) 0.54323(17) 0.0485(8) Uani 1 1 d . . . . .
H00G H 0.294226 1.042899 0.539503 0.058 Uiso 1 1 calc R U . . .
C00H C 0.25560(16) 0.8661(4) 0.27060(18) 0.0565(9) Uani 1 1 d . . . . .
H00H H 0.257210 0.926434 0.238920 0.068 Uiso 1 1 calc R U . . .
C00I C 0.37591(16) 1.0059(4) 0.33655(19) 0.0589(10) Uani 1 1 d . . . . .
C00J C 0.37479(17) 1.0098(4) 0.59726(18) 0.0591(10) Uani 1 1 d . . . . .
H00J H 0.376609 1.071871 0.629571 0.071 Uiso 1 1 calc R U . . .
C00K C 0.31823(15) 0.3351(3) 0.4849(2) 0.0527(9) Uani 1 1 d . . . . .
H00K H 0.312707 0.253137 0.465292 0.063 Uiso 1 1 calc R U . . .
C00L C 0.38499(17) 0.8282(4) 0.27825(17) 0.0629(11) Uani 1 1 d . . . . .
C00M C 0.20210(15) 0.7268(4) 0.31478(18) 0.0572(9) Uani 1 1 d . . . . .
H00M H 0.167819 0.691485 0.312798 0.069 Uiso 1 1 calc R U . . .
C00N C 0.42081(16) 0.9337(4) 0.60263(17) 0.0587(10) Uani 1 1 d . . . . .
H00N H 0.453615 0.943879 0.639117 0.070 Uiso 1 1 calc R U . . .
C00O C 0.20441(16) 0.8169(4) 0.26789(19) 0.0613(10) Uani 1 1 d . . . . .
H00O H 0.171655 0.844108 0.234765 0.074 Uiso 1 1 calc R U . . .
C00P C 0.42295(18) 0.9202(6) 0.2752(2) 0.0831(15) Uani 1 1 d . . . . .
H00P H 0.448605 0.911498 0.253167 0.100 Uiso 1 1 calc R U . . .
C00Q C 0.4884(6) 0.8292(12) 0.4463(10) 0.055(4) Uani 0.645(14) 1 d D . P A 1
H00I H 0.485674 0.886098 0.409090 0.065 Uiso 0.645(14) 1 calc R U P A 1
H00L H 0.483634 0.874091 0.483863 0.065 Uiso 0.645(14) 1 calc R U P A 1
C00R C 0.5299(5) 0.6533(12) 0.4091(6) 0.063(4) Uani 0.645(14) 1 d D . P A 1
H00Q H 0.553051 0.575759 0.420694 0.075 Uiso 0.645(14) 1 calc R U P A 1
H00R H 0.530961 0.695945 0.369092 0.075 Uiso 0.645(14) 1 calc R U P A 1
C00S C 0.500000 0.5726(8) 0.250000 0.0800(18) Uani 1 2 d S T P . .
H00 H 0.496605 0.603689 0.206435 0.120 Uiso 0.5 1 calc R U P B -1
H H 0.534468 0.603689 0.281916 0.120 Uiso 0.5 1 calc R U P B -1
HA H 0.468927 0.603689 0.261649 0.120 Uiso 0.5 1 calc R U P B -1
C00T C 0.3531(2) 1.0917(4) 0.3765(2) 0.0775(13) Uani 1 1 d . . . . .
H00S H 0.312896 1.094500 0.356809 0.116 Uiso 1 1 calc R U . . .
H00T H 0.367983 1.177783 0.377485 0.116 Uiso 1 1 calc R U . . .
H00U H 0.363497 1.058628 0.421111 0.116 Uiso 1 1 calc R U . . .
C00U C 0.41663(18) 1.0292(5) 0.3107(2) 0.0799(14) Uani 1 1 d . . . . .
H00V H 0.437175 1.105758 0.315724 0.096 Uiso 1 1 calc R U . . .
C00V C 0.3696(2) 0.7004(5) 0.2463(2) 0.0851(15) Uani 1 1 d . . . . .
H00W H 0.378009 0.634006 0.279868 0.128 Uiso 1 1 calc R U . . .
H00X H 0.390647 0.684629 0.217307 0.128 Uiso 1 1 calc R U . . .
H00Y H 0.330226 0.699093 0.220792 0.128 Uiso 1 1 calc R U . . .
C4 C 0.500000 0.263(3) 0.250000 0.305(12) Uani 1 2 d S T P . .
C00X C 0.5305(3) 0.7333(7) 0.4614(4) 0.056(2) Uani 0.645(14) 1 d D . P A 1
H00Z H 0.555670 0.717569 0.507105 0.068 Uiso 0.645(14) 1 calc R U P A 1
C00Y C 0.4499(2) 0.3794(6) 0.2096(3) 0.1075(19) Uani 1 1 d . . . . .
H1 H 0.440312 0.384720 0.161592 0.129 Uiso 1 1 calc R U . . .
HB H 0.417444 0.384721 0.223488 0.129 Uiso 1 1 calc R U . . .
C1 C 0.5361(9) 0.6226(18) 0.4264(11) 0.045(5) Uani 0.355(14) 1 d D . P A 2
H1A H 0.563742 0.604376 0.469858 0.054 Uiso 0.355(14) 1 calc R U P A 2
H1B H 0.542169 0.575056 0.390338 0.054 Uiso 0.355(14) 1 calc R U P A 2
C2 C 0.5186(5) 0.7507(15) 0.4136(8) 0.062(4) Uani 0.355(14) 1 d D . P A 2
H2 H 0.516766 0.794250 0.372107 0.074 Uiso 0.355(14) 1 calc R U P A 2
C3 C 0.4974(13) 0.809(2) 0.4594(18) 0.060(8) Uani 0.355(14) 1 d D . P A 2
H3A H 0.478785 0.892335 0.446444 0.071 Uiso 0.355(14) 1 calc R U P A 2
H3B H 0.521320 0.805863 0.505897 0.071 Uiso 0.355(14) 1 calc R U P A 2
C5 C 0.500000 0.4552(10) 0.250000 0.104(3) Uani 1 2 d S T P . .

loop_
_atom_site_aniso_label
_atom_site_aniso_U_11
_atom_site_aniso_U_22
_atom_site_aniso_U_33
_atom_site_aniso_U_23
_atom_site_aniso_U_13
_atom_site_aniso_U_12
Pd01 0.02960(14) 0.04495(17) 0.03845(14) 0.00274(10) 0.00980(10) 0.00049(10)
P002 0.0278(4) 0.0329(4) 0.0352(4) 0.0017(3) 0.0084(3) -0.0011(3)
Cl03 0.0677(6) 0.0600(6) 0.0699(6) -0.0164(5) 0.0347(5) -0.0106(5)
N004 0.0460(17) 0.0550(19) 0.0390(14) 0.0122(13) 0.0137(13) 0.0015(14)
C005 0.0320(15) 0.0360(16) 0.0342(15) -0.0019(13) 0.0070(12) 0.0016(13)
C006 0.0252(14) 0.0312(16) 0.0443(16) 0.0050(13) 0.0087(12) 0.0003(12)
C007 0.0311(16) 0.0330(16) 0.0376(15) 0.0042(12) 0.0085(13) -0.0040(12)
C008 0.0392(18) 0.0408(18) 0.0355(16) -0.0021(13) 0.0089(14) 0.0016(14)
C009 0.0448(18) 0.0351(17) 0.0430(17) 0.0023(14) 0.0150(14) -0.0005(14)
C00A 0.0417(19) 0.047(2) 0.0466(18) -0.0037(15) 0.0075(15) -0.0022(15)
C00B 0.0383(17) 0.0331(16) 0.0427(16) 0.0004(13) 0.0096(14) -0.0025(14)
C00C 0.0380(18) 0.0407(19) 0.0566(19) -0.0050(15) 0.0218(15) -0.0042(14)
C00D 0.0357(18) 0.054(2) 0.0466(18) 0.0028(16) 0.0059(15) -0.0047(16)
C00E 0.051(2) 0.049(2) 0.0451(17) 0.0123(16) 0.0181(16) 0.0002(16)
C00F 0.045(2) 0.039(2) 0.070(2) 0.0150(17) 0.0204(18) -0.0030(15)
C00G 0.055(2) 0.0372(19) 0.0550(19) 0.0002(15) 0.0208(17) 0.0035(16)
C00H 0.056(2) 0.060(2) 0.0450(19) 0.0099(16) 0.0070(17) 0.0064(18)
C00I 0.052(2) 0.056(2) 0.062(2) 0.0237(19) 0.0120(18) -0.0066(18)
C00J 0.074(3) 0.047(2) 0.055(2) -0.0126(17) 0.020(2) -0.004(2)
C00K 0.046(2) 0.0326(19) 0.083(3) -0.0045(17) 0.0274(19) -0.0046(15)
C00L 0.057(2) 0.095(3) 0.0359(18) 0.0173(19) 0.0149(17) 0.021(2)
C00M 0.0378(19) 0.063(2) 0.061(2) -0.0009(19) 0.0041(17) -0.0029(18)
C00N 0.057(2) 0.060(2) 0.0464(19) -0.0126(17) 0.0012(17) -0.0114(19)
C00O 0.043(2) 0.076(3) 0.050(2) 0.0010(19) -0.0037(17) 0.007(2)
C00P 0.050(2) 0.144(5) 0.062(3) 0.047(3) 0.026(2) 0.014(3)
C00Q 0.046(7) 0.048(5) 0.067(7) 0.008(4) 0.016(6) -0.013(5)
C00R 0.038(6) 0.080(10) 0.074(9) 0.009(6) 0.024(6) -0.001(5)
C00S 0.078(5) 0.085(5) 0.084(5) 0.000 0.037(4) 0.000
C00T 0.099(4) 0.043(2) 0.092(3) 0.002(2) 0.035(3) -0.013(2)
C00U 0.055(3) 0.099(4) 0.081(3) 0.040(3) 0.016(2) -0.007(3)
C00V 0.087(3) 0.118(4) 0.049(2) -0.002(3) 0.023(2) 0.040(3)
C4 0.222(19) 0.57(4) 0.134(12) 0.000 0.081(13) 0.000
C00X 0.030(3) 0.073(5) 0.057(5) 0.001(3) 0.003(3) -0.016(3)
C00Y 0.079(4) 0.149(6) 0.079(3) -0.016(4) 0.007(3) -0.011(4)
C1 0.016(5) 0.067(10) 0.044(9) 0.011(7) -0.001(5) 0.016(6)
C2 0.031(6) 0.085(11) 0.066(10) 0.012(8) 0.013(6) -0.018(7)
C3 0.031(9) 0.068(14) 0.075(15) -0.001(13) 0.013(10) 0.004(9)
C5 0.131(8) 0.107(7) 0.087(5) 0.000 0.055(6) 0.000

loop_
_atom_type_symbol
_atom_type_description
_atom_type_scat_dispersion_real
_atom_type_scat_dispersion_imag
_atom_type_scat_source
C C 0.0033 0.0016 'International Tables Vol C Tables 4.2.6.8 and 6.1.1.4'
H H 0.0000 0.0000 'International Tables Vol C Tables 4.2.6.8 and 6.1.1.4'
Cl Cl 0.1484 0.1585 'International Tables Vol C Tables 4.2.6.8 and 6.1.1.4'
N N 0.0061 0.0033 'International Tables Vol C Tables 4.2.6.8 and 6.1.1.4'
P P 0.1023 0.0942 'International Tables Vol C Tables 4.2.6.8 and 6.1.1.4'
Pd Pd -0.9988 1.0072 'International Tables Vol C Tables 4.2.6.8 and 6.1.1.4'

loop_
_geom_angle_atom_site_label_1
_geom_angle_atom_site_label_2
_geom_angle_atom_site_label_3
_geom_angle
_geom_angle_site_symmetry_1
_geom_angle_site_symmetry_3
_geom_angle_publ_flag
P002 Pd01 Cl03 102.07(3) . . ?
C00Q Pd01 P002 97.6(3) . . ?
C00Q Pd01 Cl03 159.4(4) . . ?
C00Q Pd01 C00R 66.5(4) . . ?
C00Q Pd01 C00X 38.2(4) . . ?
C00R Pd01 P002 164.0(3) . . ?
C00R Pd01 Cl03 93.6(3) . . ?
C00X Pd01 P002 129.5(2) . . ?
C00X Pd01 Cl03 126.0(2) . . ?
C00X Pd01 C00R 37.2(3) . . ?
C1 Pd01 P002 165.9(6) . . ?
C1 Pd01 Cl03 89.5(6) . . ?
C2 Pd01 P002 135.8(4) . . ?
C2 Pd01 Cl03 120.0(5) . . ?
C2 Pd01 C1 37.2(5) . . ?
C3 Pd01 P002 101.4(6) . . ?
C3 Pd01 Cl03 156.4(6) . . ?
C3 Pd01 C1 67.0(7) . . ?
C3 Pd01 C2 38.6(6) . . ?
C005 P002 Pd01 118.99(10) . . ?
C006 P002 Pd01 112.83(10) . . ?
C006 P002 C005 103.54(13) . . ?
C007 P002 Pd01 116.90(10) . . ?
C007 P002 C005 102.22(13) . . ?
C007 P002 C006 99.81(13) . . ?
C00I N004 C008 125.2(3) . . ?
C00L N004 C008 122.8(3) . . ?
C00L N004 C00I 109.4(3) . . ?
C008 C005 P002 122.3(2) . . ?
C008 C005 C00D 117.7(3) . . ?
C00D C005 P002 119.9(2) . . ?
C009 C006 P002 122.2(2) . . ?
C00C C006 P002 119.7(2) . . ?
C00C C006 C009 118.0(3) . . ?
C00A C007 P002 119.0(2) . . ?
C00B C007 P002 122.3(2) . . ?
C00B C007 C00A 118.3(3) . . ?
C005 C008 N004 123.0(3) . . ?
C005 C008 C00H 120.0(3) . . ?
C00H C008 N004 117.0(3) . . ?
C006 C009 H009 119.5 . . ?
C00E C009 C006 121.0(3) . . ?
C00E C009 H009 119.5 . . ?
C007 C00A H00A 120.0 . . ?
C00N C00A C007 120.1(3) . . ?
C00N C00A H00A 120.0 . . ?
C007 C00B H00B 119.2 . . ?
C00G C00B C007 121.5(3) . . ?
C00G C00B H00B 119.2 . . ?
C006 C00C H00C 119.7 . . ?
C00K C00C C006 120.6(3) . . ?
C00K C00C H00C 119.7 . . ?
C005 C00D H00D 119.0 . . ?
C00M C00D C005 122.0(3) . . ?
C00M C00D H00D 119.0 . . ?
C009 C00E H00E 119.9 . . ?
C00F C00E C009 120.3(3) . . ?
C00F C00E H00E 119.9 . . ?
C00E C00F H00F 120.1 . . ?
C00E C00F C00K 119.8(3) . . ?
C00K C00F H00F 120.1 . . ?
C00B C00G H00G 120.1 . . ?
C00B C00G C00J 119.8(3) . . ?
C00J C00G H00G 120.1 . . ?
C008 C00H H00H 119.5 . . ?
C00O C00H C008 121.0(3) . . ?
C00O C00H H00H 119.5 . . ?
N004 C00I C00T 123.7(3) . . ?
C00U C00I N004 106.7(4) . . ?
C00U C00I C00T 129.7(4) . . ?
C00G C00J H00J 120.3 . . ?
C00N C00J C00G 119.4(3) . . ?
C00N C00J H00J 120.3 . . ?
C00C C00K H00K 119.8 . . ?
C00F C00K C00C 120.3(3) . . ?
C00F C00K H00K 119.8 . . ?
N004 C00L C00V 121.2(4) . . ?
C00P C00L N004 106.4(4) . . ?
C00P C00L C00V 132.4(4) . . ?
C00D C00M H00M 120.1 . . ?
C00D C00M C00O 119.8(3) . . ?
C00O C00M H00M 120.1 . . ?
C00A C00N H00N 119.6 . . ?
C00J C00N C00A 120.8(3) . . ?
C00J C00N H00N 119.6 . . ?
C00H C00O C00M 119.4(3) . . ?
C00H C00O H00O 120.3 . . ?
C00M C00O H00O 120.3 . . ?
C00L C00P H00P 125.8 . . ?
C00L C00P C00U 108.4(4) . . ?
C00U C00P H00P 125.8 . . ?
Pd01 C00Q H00I 116.4 . . ?
Pd01 C00Q H00L 116.4 . . ?
H00I C00Q H00L 113.4 . . ?
C00X C00Q Pd01 71.8(5) . . ?
C00X C00Q H00I 116.4 . . ?
C00X C00Q H00L 116.4 . . ?
Pd01 C00R H00Q 116.5 . . ?
Pd01 C00R H00R 116.5 . . ?
H00Q C00R H00R 113.5 . . ?
C00X C00R Pd01 70.9(5) . . ?
C00X C00R H00Q 116.5 . . ?
C00X C00R H00R 116.5 . . ?
H00 C00S H 109.5 . . ?
H00 C00S HA 109.5 . . ?
H C00S HA 109.5 . . ?
C5 C00S H00 109.5 . . ?
C5 C00S H 109.5 . . ?
C5 C00S HA 109.5 . . ?
C00I C00T H00S 109.5 . . ?
C00I C00T H00T 109.5 . . ?
C00I C00T H00U 109.5 . . ?
H00S C00T H00T 109.5 . . ?
H00S C00T H00U 109.5 . . ?
H00T C00T H00U 109.5 . . ?
C00I C00U C00P 109.1(4) . . ?
C00I C00U H00V 125.4 . . ?
C00P C00U H00V 125.4 . . ?
C00L C00V H00W 109.5 . . ?
C00L C00V H00X 109.5 . . ?
C00L C00V H00Y 109.5 . . ?
H00W C00V H00X 109.5 . . ?
H00W C00V H00Y 109.5 . . ?
H00X C00V H00Y 109.5 . . ?
C00Y C4 C00Y 93.2(15) . 2_655 ?
C00Y C4 C5 46.6(7) 2_655 . ?
C00Y C4 C5 46.6(7) . . ?
Pd01 C00X H00Z 121.9 . . ?
C00Q C00X Pd01 70.1(6) . . ?
C00Q C00X H00Z 121.9 . . ?
C00R C00X Pd01 71.9(6) . . ?
C00R C00X C00Q 115.9(12) . . ?
C00R C00X H00Z 121.9 . . ?
C4 C00Y H1 116.0 . . ?
C4 C00Y HB 116.0 . . ?
H1 C00Y HB 113.0 . . ?
C5 C00Y C4 75.0(8) . . ?
C5 C00Y H1 116.0 . . ?
C5 C00Y HB 116.0 . . ?
Pd01 C1 H1A 116.7 . . ?
Pd01 C1 H1B 116.7 . . ?
H1A C1 H1B 113.7 . . ?
C2 C1 Pd01 69.5(8) . . ?
C2 C1 H1A 116.7 . . ?
C2 C1 H1B 116.7 . . ?
Pd01 C2 H2 121.7 . . ?
C1 C2 Pd01 73.3(10) . . ?
C1 C2 H2 121.7 . . ?
C1 C2 C3 116.2(19) . . ?
C3 C2 Pd01 68.7(11) . . ?
C3 C2 H2 121.7 . . ?
Pd01 C3 H3A 116.3 . . ?
Pd01 C3 H3B 116.3 . . ?
C2 C3 Pd01 72.7(10) . . ?
C2 C3 H3A 116.3 . . ?
C2 C3 H3B 116.3 . . ?
H3A C3 H3B 113.3 . . ?
C00S C5 C4 180.0 . . ?
C00S C5 C00Y 121.6(4) . 2_655 ?
C00S C5 C00Y 121.6(4) . . ?
C00Y C5 C4 58.4(4) . . ?
C00Y C5 C4 58.4(4) 2_655 . ?
C00Y C5 C00Y 116.8(8) . 2_655 ?

loop_
_geom_bond_atom_site_label_1
_geom_bond_atom_site_label_2
_geom_bond_distance
_geom_bond_site_symmetry_2
_geom_bond_publ_flag
Pd01 P002 2.3203(8) . ?
Pd01 Cl03 2.3952(10) . ?
Pd01 C00Q 2.140(12) . ?
Pd01 C00R 2.175(13) . ?
Pd01 C00X 2.163(5) . ?
Pd01 C1 2.20(2) . ?
Pd01 C2 2.150(10) . ?
Pd01 C3 2.10(2) . ?
P002 C005 1.849(3) . ?
P002 C006 1.842(3) . ?
P002 C007 1.827(3) . ?
N004 C008 1.438(4) . ?
N004 C00I 1.390(5) . ?
N004 C00L 1.389(5) . ?
C005 C008 1.394(4) . ?
C005 C00D 1.396(4) . ?
C006 C009 1.391(4) . ?
C006 C00C 1.390(4) . ?
C007 C00A 1.396(4) . ?
C007 C00B 1.384(4) . ?
C008 C00H 1.400(5) . ?
C009 H009 0.9300 . ?
C009 C00E 1.383(4) . ?
C00A H00A 0.9300 . ?
C00A C00N 1.385(5) . ?
C00B H00B 0.9300 . ?
C00B C00G 1.376(4) . ?
C00C H00C 0.9300 . ?
C00C C00K 1.386(5) . ?
C00D H00D 0.9300 . ?
C00D C00M 1.381(5) . ?
C00E H00E 0.9300 . ?
C00E C00F 1.366(5) . ?
C00F H00F 0.9300 . ?
C00F C00K 1.376(5) . ?
C00G H00G 0.9300 . ?
C00G C00J 1.387(5) . ?
C00H H00H 0.9300 . ?
C00H C00O 1.377(5) . ?
C00I C00T 1.478(6) . ?
C00I C00U 1.351(6) . ?
C00J H00J 0.9300 . ?
C00J C00N 1.378(5) . ?
C00K H00K 0.9300 . ?
C00L C00P 1.368(6) . ?
C00L C00V 1.471(6) . ?
C00M H00M 0.9300 . ?
C00M C00O 1.381(5) . ?
C00N H00N 0.9300 . ?
C00O H00O 0.9300 . ?
C00P H00P 0.9300 . ?
C00P C00U 1.393(7) . ?
C00Q H00I 0.9700 . ?
C00Q H00L 0.9700 . ?
C00Q C00X 1.407(14) . ?
C00R H00Q 0.9700 . ?
C00R H00R 0.9700 . ?
C00R C00X 1.384(11) . ?
C00S H00 0.9600 . ?
C00S H 0.9600 . ?
C00S HA 0.9600 . ?
C00S C5 1.207(10) . ?
C00T H00S 0.9600 . ?
C00T H00T 0.9600 . ?
C00T H00U 0.9600 . ?
C00U H00V 0.9300 . ?
C00V H00W 0.9600 . ?
C00V H00X 0.9600 . ?
C00V H00Y 0.9600 . ?
C4 C00Y 1.74(2) . ?
C4 C00Y 1.74(2) 2_655 ?
C4 C5 1.98(3) . ?
C00X H00Z 0.9800 . ?
C00Y H1 0.9700 . ?
C00Y HB 0.9700 . ?
C00Y C5 1.487(7) . ?
C1 H1A 0.9700 . ?
C1 H1B 0.9700 . ?
C1 C2 1.387(15) . ?
C2 H2 0.9800 . ?
C2 C3 1.406(19) . ?
C3 H3A 0.9700 . ?
C3 H3B 0.9700 . ?

loop_
_geom_torsion_atom_site_label_1
_geom_torsion_atom_site_label_2
_geom_torsion_atom_site_label_3
_geom_torsion_atom_site_label_4
_geom_torsion
_geom_torsion_site_symmetry_1
_geom_torsion_site_symmetry_2
_geom_torsion_site_symmetry_3
_geom_torsion_site_symmetry_4
_geom_torsion_publ_flag
Pd01 P002 C005 C008 -46.7(3) . . . . ?
Pd01 P002 C005 C00D 137.5(2) . . . . ?
Pd01 P002 C006 C009 120.5(2) . . . . ?
Pd01 P002 C006 C00C -55.4(3) . . . . ?
Pd01 P002 C007 C00A -34.8(3) . . . . ?
Pd01 P002 C007 C00B 152.1(2) . . . . ?
Pd01 C00Q C00X C00R 57.1(10) . . . . ?
Pd01 C00R C00X C00Q -56.1(9) . . . . ?
Pd01 C1 C2 C3 55.2(17) . . . . ?
P002 C005 C008 N004 6.7(4) . . . . ?
P002 C005 C008 C00H -173.9(3) . . . . ?
P002 C005 C00D C00M 175.1(3) . . . . ?
P002 C006 C009 C00E -175.4(3) . . . . ?
P002 C006 C00C C00K 174.7(3) . . . . ?
P002 C007 C00A C00N -174.2(3) . . . . ?
P002 C007 C00B C00G 173.8(2) . . . . ?
N004 C008 C00H C00O 178.1(3) . . . . ?
N004 C00I C00U C00P 0.7(4) . . . . ?
N004 C00L C00P C00U -2.1(4) . . . . ?
C005 P002 C006 C009 -109.5(3) . . . . ?
C005 P002 C006 C00C 74.5(3) . . . . ?
C005 P002 C007 C00A -166.6(2) . . . . ?
C005 P002 C007 C00B 20.4(3) . . . . ?
C005 C008 C00H C00O -1.4(5) . . . . ?
C005 C00D C00M C00O -0.8(6) . . . . ?
C006 P002 C005 C008 -172.9(2) . . . . ?
C006 P002 C005 C00D 11.4(3) . . . . ?
C006 P002 C007 C00A 87.1(3) . . . . ?
C006 P002 C007 C00B -85.9(3) . . . . ?
C006 C009 C00E C00F 0.9(5) . . . . ?
C006 C00C C00K C00F 0.8(5) . . . . ?
C007 P002 C005 C008 83.8(3) . . . . ?
C007 P002 C005 C00D -92.0(3) . . . . ?
C007 P002 C006 C009 -4.3(3) . . . . ?
C007 P002 C006 C00C 179.8(2) . . . . ?
C007 C00A C00N C00J 0.1(6) . . . . ?
C007 C00B C00G C00J 0.2(5) . . . . ?
C008 N004 C00I C00T 15.3(5) . . . . ?
C008 N004 C00I C00U -164.0(3) . . . . ?
C008 N004 C00L C00P 165.0(3) . . . . ?
C008 N004 C00L C00V -12.0(5) . . . . ?
C008 C005 C00D C00M -0.9(5) . . . . ?
C008 C00H C00O C00M -0.3(6) . . . . ?
C009 C006 C00C C00K -1.4(5) . . . . ?
C009 C00E C00F C00K -1.6(5) . . . . ?
C00A C007 C00B C00G 0.8(5) . . . . ?
C00B C007 C00A C00N -1.0(5) . . . . ?
C00B C00G C00J C00N -1.0(5) . . . . ?
C00C C006 C009 C00E 0.6(5) . . . . ?
C00D C005 C008 N004 -177.5(3) . . . . ?
C00D C005 C008 C00H 2.0(4) . . . . ?
C00D C00M C00O C00H 1.4(6) . . . . ?
C00E C00F C00K C00C 0.8(5) . . . . ?
C00G C00J C00N C00A 0.9(6) . . . . ?
C00I N004 C008 C005 -104.8(4) . . . . ?
C00I N004 C008 C00H 75.7(4) . . . . ?
C00I N004 C00L C00P 2.6(4) . . . . ?
C00I N004 C00L C00V -174.4(3) . . . . ?
C00L N004 C008 C005 95.5(4) . . . . ?
C00L N004 C008 C00H -83.9(4) . . . . ?
C00L N004 C00I C00T 177.2(4) . . . . ?
C00L N004 C00I C00U -2.1(4) . . . . ?
C00L C00P C00U C00I 0.8(5) . . . . ?
C00T C00I C00U C00P -178.5(4) . . . . ?
C00V C00L C00P C00U 174.4(4) . . . . ?
C4 C00Y C5 C00S 180.000(1) . . . . ?
C4 C00Y C5 C00Y 0.000(1) . . . 2_655 ?
C00Y C4 C00Y C5 0.000(2) 2_655 . . . ?
C1 C2 C3 Pd01 -57.6(17) . . . . ?
